data_2011394
loop_
_publ_author_name
'Ghosh, Sutapa'
'Jennissen, Jason D.'
'Zheng, Yaguo'
'Uckun, Fatih M.'

_publ_section_title
;
 Three leflunomide metabolite analogs
;
_journal_issue 10
_journal_name_full 'Acta Crystallographica Section C'
_journal_page_first 1254
_journal_page_last 1257
_journal_paper_doi 10.1107/S0108270100009768
_journal_volume 56
_journal_year 2000
_chemical_formula_moiety 'C12 H8 Br F3 N2 O3'
_chemical_formula_sum 'C12 H8 Br F3 N2 O3'
_chemical_formula_weight 365.11
_chemical_name_systematic
;
1-cyano-2-hydroxy-N-[3-bromo-4-(trifluromethoxy)phenyl]but-2-enamide
;
_space_group_IT_number 2
_symmetry_cell_setting triclinic
_symmetry_space_group_name_Hall '-P 1'
_symmetry_space_group_name_H-M 'P -1'
_audit_creation_method 'manual editing of form.cif'
_cell_angle_alpha 69.0090(10)
_cell_angle_beta 81.0850(10)
_cell_angle_gamma 83.2380(10)
_cell_formula_units_Z 2
_cell_length_a 5.2834(4)
_cell_length_b 10.8265(8)
_cell_length_c 13.1634(10)
_cell_measurement_reflns_used 1906
_cell_measurement_temperature 295(2)
_cell_measurement_theta_max 25.74
_cell_measurement_theta_min 1.67
_cell_volume 692.91(9)
_computing_cell_refinement 'SAINT (Bruker, 1998)'
_computing_data_collection 'SMART (Bruker, 1998)'
_computing_data_reduction SAINT
_computing_molecular_graphics 'SHELXTL (Bruker, 1997)'
_computing_publication_material SHELXTL
_computing_structure_refinement 'SHELXL97 (Sheldrick, 1997)'
_computing_structure_solution 'SHELXS97 (Sheldrick, 1990)'
_diffrn_ambient_temperature 295(2)
_diffrn_measured_fraction_theta_full .994
_diffrn_measured_fraction_theta_max .994
_diffrn_measurement_device_type 'Bruker SMART CCD area-detector'
_diffrn_measurement_method \w
_diffrn_radiation_monochromator graphite
_diffrn_radiation_source 'fine-focus sealed tube'
_diffrn_radiation_type MoK\a
_diffrn_radiation_wavelength .71073
_diffrn_reflns_av_R_equivalents .037
_diffrn_reflns_av_sigmaI/netI .052
_diffrn_reflns_limit_h_max 6
_diffrn_reflns_limit_h_min -6
_diffrn_reflns_limit_k_max 13
_diffrn_reflns_limit_k_min -13
_diffrn_reflns_limit_l_max 16
_diffrn_reflns_limit_l_min -16
_diffrn_reflns_number 7235
_diffrn_reflns_theta_full 25.74
_diffrn_reflns_theta_max 25.74
_diffrn_reflns_theta_min 1.67
_diffrn_standards_decay_% .05
_exptl_absorpt_coefficient_mu 3.012
_exptl_absorpt_correction_T_max .753
_exptl_absorpt_correction_T_min .344
_exptl_absorpt_correction_type empirical
_exptl_absorpt_process_details '(SADABS; Sheldrick, 1996)'
_exptl_crystal_colour colorless
_exptl_crystal_density_diffrn 1.750
_exptl_crystal_density_meas 1.76(2)
_exptl_crystal_density_method 'flotation in phenyliodide and hexane'
_exptl_crystal_description needle
_exptl_crystal_F_000 360
_exptl_crystal_size_max .45
_exptl_crystal_size_mid .11
_exptl_crystal_size_min .10
_refine_diff_density_max .61
_refine_diff_density_min -.51
_refine_ls_extinction_method none
_refine_ls_goodness_of_fit_ref 1.01
_refine_ls_hydrogen_treatment mixed
_refine_ls_matrix_type full
_refine_ls_number_parameters 200
_refine_ls_number_reflns 2643
_refine_ls_number_restraints 0
_refine_ls_restrained_S_all 1.009
_refine_ls_R_factor_all .103
_refine_ls_R_factor_gt .045
_refine_ls_shift/su_max .004
_refine_ls_shift/su_mean .000
_refine_ls_structure_factor_coef Fsqd
_refine_ls_weighting_details 'calc w = 1/[\s^2^(Fo^2^)+(0.0639P)^2^] where P=(Fo^2^+2Fc^2^)/3'
_refine_ls_weighting_scheme calc
_refine_ls_wR_factor_ref .131
_reflns_number_gt 1364
_reflns_number_total 2643
_reflns_threshold_expression I>2\s(I)
_cod_data_source_file bk1544.cif
_cod_data_source_block PHI495
_cod_depositor_comments
;
The following automatic conversions were performed:
'_symmetry_cell_setting' value 'Triclinic' changed to 'triclinic'
according to '/home/saulius/struct/CIF-dictionaries/cif_core.dic'
dictionary named 'cif_core.dic' version 2.4.1 from 2010-06-29.

Automatic conversion script
Id: cif_fix_enum 1527 2010-12-29 10:47:43Z saulius 

The following automatic conversions were performed:

'_symmetry_cell_setting' value 'Triclinic' changed to 'triclinic'
according to /home/saulius/struct/CIF-dictionaries/cif_core.dic
dictionary named 'cif_core.dic' version 2.4.1 from 2010-06-29.

Automatic conversion script
Id: cif_fix_values 1715 2011-07-08 13:25:40Z adriana 
;
_cod_original_sg_symbol_H-M P-1
_cod_database_code 2011394
_cod_database_fobs_code 2011394

loop_
_symmetry_equiv_pos_as_xyz
'x, y, z'
'-x, -y, -z'

loop_
_atom_site_label
_atom_site_fract_x
_atom_site_fract_y
_atom_site_fract_z
_atom_site_U_iso_or_equiv
_atom_site_adp_type
_atom_site_calc_flag
_atom_site_refinement_flags
_atom_site_occupancy
_atom_site_disorder_assembly
_atom_site_disorder_group
_atom_site_type_symbol
Br1 .18630(13) .49058(6) .37570(5) .1136(4) Uani d . 1 . . Br
F1 -.2881(9) .0828(5) .5088(3) .1625(17) Uani d . 1 . . F
F2 -.3853(8) .2333(4) .5740(3) .1645(17) Uani d . 1 . . F
F3 -.0019(9) .1602(5) .5507(3) .1481(16) Uani d . 1 . . F
O4 -.1978(6) .2863(4) .4107(3) .0898(10) Uani d . 1 . . O
O7 .5577(5) .1190(3) .0302(2) .0699(9) Uani d . 1 . . O
O9 .8665(6) .0708(3) -.1182(3) .0754(10) Uani d . 1 . . O
H9 .727(10) .068(5) -.070(5) .109(19) Uiso d . 1 . . H
N1 .6152(7) .2897(4) .0847(3) .0552(9) Uani d . 1 . . N
H1 .696(7) .355(3) .070(3) .042(11) Uiso d . 1 . . H
N11 1.1555(8) .4453(4) -.0794(3) .0810(12) Uani d . 1 . . N
C1 .4079(7) .2789(4) .1688(3) .0515(10) Uani d . 1 . . C
C2 .2253(8) .1866(4) .1979(3) .0601(11) Uani d . 1 . . C
H2 .2345 .1250 .1630 .072 Uiso calc R 1 . . H
C3 .0286(8) .1882(5) .2803(3) .0700(12) Uani d . 1 . . C
H3 -.0972 .1278 .2997 .084 Uiso calc R 1 . . H
C4 .0153(8) .2761(5) .3334(3) .0666(12) Uani d . 1 . . C
C5 .1969(9) .3664(4) .3048(3) .0652(12) Uani d . 1 . . C
C6 .3926(8) .3670(4) .2232(3) .0611(11) Uani d . 1 . . C
H6 .5170 .4280 .2045 .073 Uiso calc R 1 . . H
C7 .6795(7) .2146(4) .0208(3) .0518(10) Uani d . 1 . . C
C8 .9063(7) .2481(4) -.0615(3) .0507(10) Uani d . 1 . . C
C9 .9902(8) .1735(4) -.1260(3) .0582(11) Uani d . 1 . . C
C10 1.2180(9) .1980(5) -.2098(4) .0747(13) Uani d . 1 . . C
H10A 1.2344 .1339 -.2458 .112 Uiso calc PR .29(5) . . H
H10B 1.3690 .1904 -.1752 .112 Uiso calc PR .29(5) . . H
H10C 1.1982 .2856 -.2628 .112 Uiso calc PR .29(5) . . H
H10D 1.3000 .2727 -.2101 .112 Uiso calc PR .71(5) . . H
H10E 1.1654 .2162 -.2807 .112 Uiso calc PR .71(5) . . H
H10F 1.3362 .1211 -.1931 .112 Uiso calc PR .71(5) . . H
C11 1.0481(8) .3575(4) -.0728(3) .0568(11) Uani d . 1 . . C
C12 -.2141(14) .1923(7) .5082(6) .0981(19) Uani d . 1 . . C

loop_
_atom_site_aniso_label
_atom_site_aniso_U_11
_atom_site_aniso_U_22
_atom_site_aniso_U_33
_atom_site_aniso_U_12
_atom_site_aniso_U_13
_atom_site_aniso_U_23
_atom_site_aniso_type_symbol
Br1 .1548(7) .1008(5) .0998(5) -.0162(4) .0380(4) -.0721(4) Br
F1 .192(4) .161(4) .140(3) -.090(3) .061(3) -.068(3) F
F2 .175(3) .192(4) .109(3) -.017(3) .084(3) -.072(3) F
F3 .137(3) .218(5) .070(2) -.035(3) -.002(2) -.025(3) F
O4 .076(2) .117(3) .068(2) .0010(19) .0266(18) -.039(2) O
O7 .0687(18) .078(2) .079(2) -.0349(17) .0287(15) -.0525(17) O
O9 .071(2) .084(2) .091(2) -.0331(18) .0266(19) -.0607(19) O
N1 .057(2) .060(2) .057(2) -.0201(19) .0132(17) -.0339(19) N
N11 .088(3) .084(3) .081(3) -.038(2) .017(2) -.041(2) N
C1 .050(2) .061(3) .047(2) -.011(2) .0060(19) -.025(2) C
C2 .058(3) .071(3) .060(3) -.017(2) .010(2) -.036(2) C
C3 .067(3) .087(3) .059(3) -.026(2) .019(2) -.033(3) C
C4 .059(3) .082(3) .053(3) .000(3) .016(2) -.026(2) C
C5 .077(3) .066(3) .057(3) .000(2) .011(2) -.036(2) C
C6 .072(3) .061(3) .057(3) -.018(2) .014(2) -.033(2) C
C7 .049(2) .061(3) .051(2) -.015(2) .0087(19) -.027(2) C
C8 .050(2) .056(2) .049(2) -.0156(19) .0088(19) -.025(2) C
C9 .060(3) .064(3) .055(3) -.014(2) .008(2) -.030(2) C
C10 .073(3) .088(3) .068(3) -.020(3) .024(2) -.042(3) C
C11 .060(3) .064(3) .052(3) -.020(2) .011(2) -.028(2) C
C12 .096(5) .129(5) .074(4) -.035(4) .033(4) -.050(4) C

loop_
_atom_type_symbol
_atom_type_description
_atom_type_scat_dispersion_real
_atom_type_scat_dispersion_imag
_atom_type_scat_source
C C .0033 .0016 'International Tables Vol C Tables 4.2.6.8 and 6.1.1.4'
H H .0000 .0000 'International Tables Vol C Tables 4.2.6.8 and 6.1.1.4'
N N .0061 .0033 'International Tables Vol C Tables 4.2.6.8 and 6.1.1.4'
O O .0106 .0060 'International Tables Vol C Tables 4.2.6.8 and 6.1.1.4'
F F .0171 .0103 'International Tables Vol C Tables 4.2.6.8 and 6.1.1.4'
Br Br -.2901 2.4595 'International Tables Vol C Tables 4.2.6.8 and 6.1.1.4'

loop_
_geom_angle_atom_site_label_1
_geom_angle_atom_site_label_2
_geom_angle_atom_site_label_3
_geom_angle
_geom_angle_publ_flag
C12 O4 C4 117.6(4) yes
C7 N1 C1 128.8(4) yes
C6 C1 C2 119.5(3) no
C6 C1 N1 116.4(4) yes
C2 C1 N1 124.1(4) yes
C1 C2 C3 118.4(4) no
C4 C3 C2 121.4(4) no
C3 C4 C5 119.9(4) no
C3 C4 O4 121.6(4) yes
C5 C4 O4 118.2(4) yes
C4 C5 C6 119.7(4) no
C4 C5 Br1 121.4(3) yes
C6 C5 Br1 118.8(3) yes
C5 C6 C1 121.0(4) no
O7 C7 N1 122.7(4) yes
O7 C7 C8 119.7(3) yes
N1 C7 C8 117.5(4) yes
C9 C8 C11 118.7(3) yes
C9 C8 C7 121.1(4) yes
C11 C8 C7 120.2(3) yes
O9 C9 C8 121.0(4) yes
O9 C9 C10 114.0(4) yes
C8 C9 C10 125.1(4) yes
N11 C11 C8 177.9(4) yes
F3 C12 F1 105.1(7) yes
F3 C12 F2 108.6(6) yes
F1 C12 F2 106.6(5) yes
F3 C12 O4 114.2(5) yes
F1 C12 O4 113.7(6) yes
F2 C12 O4 108.2(6) yes

loop_
_geom_bond_atom_site_label_1
_geom_bond_atom_site_label_2
_geom_bond_site_symmetry_1
_geom_bond_site_symmetry_2
_geom_bond_distance
_geom_bond_publ_flag
Br1 C5 . . 1.884(4) yes
F1 C12 . . 1.288(7) yes
F2 C12 . . 1.305(6) yes
F3 C12 . . 1.286(7) yes
O4 C12 . . 1.319(7) yes
O4 C4 . . 1.418(5) yes
O7 C7 . . 1.241(5) yes
O9 C9 . . 1.320(5) yes
N1 C7 . . 1.349(5) yes
N1 C1 . . 1.415(5) yes
N11 C11 . . 1.134(5) yes
C1 C6 . . 1.372(5) no
C1 C2 . . 1.383(5) no
C2 C3 . . 1.384(6) no
C3 C4 . . 1.358(6) no
C4 C5 . . 1.365(6) no
C5 C6 . . 1.368(5) no
C7 C8 . . 1.469(5) yes
C8 C9 . . 1.364(5) yes
C8 C11 . . 1.427(6) yes
C9 C10 . . 1.479(6) yes

loop_
_geom_hbond_atom_site_label_D
_geom_hbond_atom_site_label_H
_geom_hbond_atom_site_label_A
_geom_hbond_site_symmetry_A
_geom_hbond_distance_DH
_geom_hbond_distance_HA
_geom_hbond_distance_DA
_geom_hbond_angle_DHA
_geom_hbond_publ_flag
O9 H9 O7 . .89(6) 1.70(6) 2.508(4) 150(5) yes
O9 H9 O7 2_655 .89(6) 2.52(5) 3.027(4) 117(4) yes
N1 H1 N11 2_765 .82(3) 2.44(4) 3.218(5) 161(3) yes
